data_7061166
loop_
_publ_author_name
'Yin, Zhi-Gang'
'Liu, Xiong-Wei'
'Wang, Hui-Juan'
'Zhang, Min'
'Liu, Xiong-Li'
'Zhou, Ying'

_publ_section_title
;
 Design, synthesis and evaluation of structurally diverse
 ortho-acylphenol-diindolylmethane hybrids as anticancer agents
;
_journal_issue 3
_journal_name_full 'New Journal of Chemistry'
_journal_page_first 1295
_journal_page_last 1307
_journal_paper_doi 10.1039/D1NJ05170A
_journal_volume 46
_journal_year 2022
_chemical_formula_moiety 'C25 H18 Br2 N2 O2'
_chemical_formula_sum 'C25 H18 Br2 N2 O2'
_chemical_formula_weight 538.23
_space_group_crystal_system orthorhombic
_space_group_IT_number 33
_space_group_name_Hall 'P 2c -2n'
_space_group_name_H-M_alt 'P n a 21'
_atom_sites_solution_hydrogens geom
_atom_sites_solution_primary dual
_audit_creation_date 2020-09-17
_audit_creation_method
;
Olex2 1.3-alpha
(compiled 2020.09.11 svn.r3730fd0d for OlexSys, GUI svn.r6159)
;
_audit_update_record
;
2021-08-27 deposited with the CCDC.	2021-12-06 downloaded from the CCDC.
;
_cell_angle_alpha 90
_cell_angle_beta 90
_cell_angle_gamma 90
_cell_formula_units_Z 4
_cell_length_a 16.854(2)
_cell_length_b 22.397(2)
_cell_length_c 5.6423(5)
_cell_measurement_reflns_used 2756
_cell_measurement_temperature 293(2)
_cell_measurement_theta_max 20.8420
_cell_measurement_theta_min 2.5810
_cell_volume 2129.8(4)
_computing_cell_refinement 'CrysAlisPro 1.171.38.43f (Rigaku OD, 2015)'
_computing_data_collection 'CrysAlisPro 1.171.38.43f (Rigaku OD, 2015)'
_computing_data_reduction 'CrysAlisPro 1.171.38.43f (Rigaku OD, 2015)'
_computing_molecular_graphics 'Olex2 1.3-alpha (Dolomanov et al., 2009)'
_computing_publication_material 'Olex2 1.3-alpha (Dolomanov et al., 2009)'
_computing_structure_refinement 'SHELXL 2018/3 (Sheldrick, 2015)'
_computing_structure_solution 'SHELXT  (Sheldrick, 2015)'
_diffrn_ambient_temperature 293(2)
_diffrn_detector 'CCD plate'
_diffrn_detector_area_resol_mean 5.2684
_diffrn_detector_type AtlasS2
_diffrn_measured_fraction_theta_full 0.999
_diffrn_measured_fraction_theta_max 0.999
_diffrn_measurement_details
;
List of Runs (angles in degrees, time in seconds):

  # Type    Start    End  Width  t~exp~   \w     \q     \k     \f   Frames
#--------------------------------------------------------------------------
  1  \w    -16.00  84.00   1.00    6.50    --   11.90  57.00 -30.00  100
  2  \w     36.00  62.00   1.00    6.50    --   11.90 178.00 150.00   26
  3  \w    -54.00  35.00   1.00    6.50    --   11.90 -57.00-180.00   89
  4  \w    -75.00 -25.00   1.00    6.50    --  -11.27 -77.00  60.00   50
;
_diffrn_measurement_device 'four-circle diffractometer'
_diffrn_measurement_device_type 'SuperNova, Dual, Cu at zero, AtlasS2'
_diffrn_measurement_method '\w scans'
_diffrn_orient_matrix_type 'CrysAlisPro convention (1999,Acta A55,543-557)'
_diffrn_orient_matrix_UB_11 -0.0299660000
_diffrn_orient_matrix_UB_12 0.0179023000
_diffrn_orient_matrix_UB_13 0.0524297000
_diffrn_orient_matrix_UB_21 -0.0253645000
_diffrn_orient_matrix_UB_22 -0.0252330000
_diffrn_orient_matrix_UB_23 0.0062955000
_diffrn_orient_matrix_UB_31 0.0152027000
_diffrn_orient_matrix_UB_32 -0.0068032000
_diffrn_orient_matrix_UB_33 0.1140343000
_diffrn_radiation_monochromator mirror
_diffrn_radiation_probe x-ray
_diffrn_radiation_type 'Mo K\a'
_diffrn_radiation_wavelength 0.71073
_diffrn_reflns_av_R_equivalents 0.0504
_diffrn_reflns_av_unetI/netI 0.0547
_diffrn_reflns_Laue_measured_fraction_full 0.999
_diffrn_reflns_Laue_measured_fraction_max 0.999
_diffrn_reflns_limit_h_max 20
_diffrn_reflns_limit_h_min -19
_diffrn_reflns_limit_k_max 25
_diffrn_reflns_limit_k_min -26
_diffrn_reflns_limit_l_max 5
_diffrn_reflns_limit_l_min -6
_diffrn_reflns_number 12574
_diffrn_reflns_point_group_measured_fraction_full 0.926
_diffrn_reflns_point_group_measured_fraction_max 0.926
_diffrn_reflns_theta_full 24.992
_diffrn_reflns_theta_max 24.992
_diffrn_reflns_theta_min 2.184
_diffrn_source 'micro-focus sealed X-ray tube'
_diffrn_source_type 'SuperNova (Mo) X-ray Source'
_exptl_absorpt_coefficient_mu 3.832
_exptl_absorpt_correction_T_max 1.00000
_exptl_absorpt_correction_T_min 0.37461
_exptl_absorpt_correction_type multi-scan
_exptl_absorpt_process_details
;
CrysAlisPro 1.171.38.43f (Rigaku Oxford Diffraction, 2015)
Empirical absorption correction using spherical harmonics,
 implemented in SCALE3 ABSPACK scaling algorithm.
;
_exptl_crystal_colour colourless
_exptl_crystal_colour_primary colourless
_exptl_crystal_density_diffrn 1.679
_exptl_crystal_description block
_exptl_crystal_F_000 1072
_exptl_crystal_size_max 0.14
_exptl_crystal_size_mid 0.12
_exptl_crystal_size_min 0.11
_refine_diff_density_max 0.354
_refine_diff_density_min -0.359
_refine_diff_density_rms 0.054
_refine_ls_abs_structure_details
;
 Flack x determined using 773 quotients [(I+)-(I-)]/[(I+)+(I-)]
 (Parsons, Flack and Wagner, Acta Cryst. B69 (2013) 249-259).
;
_refine_ls_abs_structure_Flack 0.012(9)
_refine_ls_extinction_method none
_refine_ls_goodness_of_fit_ref 1.016
_refine_ls_hydrogen_treatment constr
_refine_ls_matrix_type full
_refine_ls_number_parameters 281
_refine_ls_number_reflns 3466
_refine_ls_number_restraints 1
_refine_ls_restrained_S_all 1.016
_refine_ls_R_factor_all 0.0711
_refine_ls_R_factor_gt 0.0412
_refine_ls_shift/su_max 0.001
_refine_ls_shift/su_mean 0.000
_refine_ls_structure_factor_coef Fsqd
_refine_ls_weighting_details 'w=1/[\s^2^(Fo^2^)+(0.0279P)^2^] where P=(Fo^2^+2Fc^2^)/3'
_refine_ls_weighting_scheme calc
_refine_ls_wR_factor_gt 0.0708
_refine_ls_wR_factor_ref 0.0802
_reflns_Friedel_coverage 0.666
_reflns_Friedel_fraction_full 0.834
_reflns_Friedel_fraction_max 0.834
_reflns_number_gt 2498
_reflns_number_total 3466
_reflns_threshold_expression 'I > 2\s(I)'
_cod_data_source_file d1nj05170a2.cif
_cod_data_source_block 5-5-2
_cod_depositor_comments 'Adding full bibliography for 7061166--7061167.cif.'
_cod_database_code 7061166
_shelx_shelxl_version_number 2018/3
_shelx_space_group_comment
;
The symmetry employed for this shelxl refinement is uniquely defined
by the following loop, which should always be used as a source of
symmetry information in preference to the above space-group names.
They are only intended as comments.
;
_reflns_odcompleteness_completeness 99.84
_reflns_odcompleteness_iscentric 1
_reflns_odcompleteness_theta 26.32
_olex2_refinement_description
;
1. Fixed Uiso
 At 1.2 times of:
  All C(H) groups, All C(H,H) groups, All N(H) groups
 At 1.5 times of:
  All O(H) groups
2.a Ternary CH refined with riding coordinates:
 C9(H9)
2.b Secondary CH2 refined with riding coordinates:
 C18(H18A,H18B)
2.c Aromatic/amide H refined with riding coordinates:
 N1(H1), N2(H2B), C2(H2A), C4(H4), C5(H5), C8(H8), C11(H11), C14(H14),
 C15(H15), C17(H17), C21(H21), C22(H22), C23(H23), C24(H24)
2.d Idealised tetrahedral OH refined as rotating group:
 O2(H2)
;
_olex2_submission_special_instructions 'No special instructions were received'
_oxdiff_exptl_absorpt_empirical_details
;
Empirical correction (ABSPACK) includes:
- Absorption correction using spherical harmonics
- Frame scaling
- Detector area scaling
;
_oxdiff_exptl_absorpt_empirical_full_max 1.836
_oxdiff_exptl_absorpt_empirical_full_min 0.680

loop_
_space_group_symop_operation_xyz
'x, y, z'
'-x, -y, z+1/2'
'x+1/2, -y+1/2, z'
'-x+1/2, y+1/2, z+1/2'

loop_
_atom_site_label
_atom_site_type_symbol
_atom_site_fract_x
_atom_site_fract_y
_atom_site_fract_z
_atom_site_U_iso_or_equiv
_atom_site_adp_type
_atom_site_occupancy
_atom_site_site_symmetry_order
_atom_site_calc_flag
_atom_site_refinement_flags_posn
_atom_site_refinement_flags_adp
_atom_site_refinement_flags_occupancy
_atom_site_disorder_assembly
_atom_site_disorder_group
Br1 Br 1.00050(6) 0.55883(4) 1.07211(19) 0.1020(4) Uani 1 1 d . . . . .
Br2 Br 0.54897(5) 0.71142(3) 1.03118(16) 0.0747(3) Uani 1 1 d . . . . .
O1 O 0.6912(3) 0.41619(17) 0.5595(11) 0.0774(15) Uani 1 1 d . . . . .
O2 O 0.6959(3) 0.30126(15) 0.5177(11) 0.0645(12) Uani 1 1 d . . . . .
H2 H 0.680791 0.333217 0.572389 0.097 Uiso 1 1 calc R U . . .
N1 N 0.8247(4) 0.6752(2) 0.2747(11) 0.0603(16) Uani 1 1 d . . . . .
H1 H 0.831819 0.706748 0.190531 0.072 Uiso 1 1 calc R U . . .
N2 N 0.5147(4) 0.5468(3) 0.2077(11) 0.0682(18) Uani 1 1 d . . . . .
H2B H 0.476622 0.537606 0.113195 0.082 Uiso 1 1 calc R U . . .
C1 C 0.8408(3) 0.6031(2) 0.5427(14) 0.0452(14) Uani 1 1 d . . . . .
C2 C 0.8788(4) 0.5736(3) 0.7286(12) 0.0532(18) Uani 1 1 d . . . . .
H2A H 0.858298 0.538245 0.790224 0.064 Uiso 1 1 calc R U . . .
C3 C 0.9475(5) 0.5982(3) 0.8185(13) 0.063(2) Uani 1 1 d . . . . .
C4 C 0.9794(5) 0.6510(4) 0.7322(16) 0.073(2) Uani 1 1 d . . . . .
H4 H 1.025949 0.666328 0.796764 0.088 Uiso 1 1 calc R U . . .
C5 C 0.9420(4) 0.6805(3) 0.551(2) 0.0649(19) Uani 1 1 d . . . . .
H5 H 0.962492 0.716188 0.493986 0.078 Uiso 1 1 calc R U . . .
C6 C 0.8733(4) 0.6568(3) 0.4547(13) 0.0525(19) Uani 1 1 d . . . . .
C7 C 0.7712(4) 0.5908(3) 0.4082(11) 0.0433(16) Uani 1 1 d . . . . .
C8 C 0.7635(4) 0.6361(3) 0.2486(12) 0.0539(18) Uani 1 1 d . . . . .
H8 H 0.722718 0.639723 0.138602 0.065 Uiso 1 1 calc R U . . .
C9 C 0.7199(4) 0.5354(2) 0.4367(11) 0.0483(17) Uani 1 1 d . . . . .
H9 H 0.721267 0.524701 0.605096 0.058 Uiso 1 1 calc R U . . .
C10 C 0.6346(4) 0.5475(3) 0.3755(11) 0.0473(17) Uani 1 1 d . . . . .
C11 C 0.5903(5) 0.5237(3) 0.1949(12) 0.062(2) Uani 1 1 d . . . . .
H11 H 0.608269 0.496523 0.082542 0.074 Uiso 1 1 calc R U . . .
C12 C 0.5842(4) 0.5874(2) 0.4981(12) 0.0409(15) Uani 1 1 d . . . . .
C13 C 0.5085(5) 0.5867(3) 0.3924(13) 0.0520(18) Uani 1 1 d . . . . .
C14 C 0.4464(4) 0.6215(3) 0.4712(16) 0.069(3) Uani 1 1 d . . . . .
H14 H 0.396978 0.619968 0.398153 0.083 Uiso 1 1 calc R U . . .
C15 C 0.4598(4) 0.6579(3) 0.6588(14) 0.064(2) Uani 1 1 d . . . . .
H15 H 0.419114 0.682060 0.714983 0.076 Uiso 1 1 calc R U . . .
C16 C 0.5337(5) 0.6596(3) 0.7686(12) 0.0522(18) Uani 1 1 d . . . . .
C17 C 0.5956(4) 0.6247(3) 0.6923(10) 0.0445(17) Uani 1 1 d . . . . .
H17 H 0.644416 0.625977 0.769227 0.053 Uiso 1 1 calc R U . . .
C18 C 0.7580(4) 0.4832(3) 0.3004(13) 0.060(2) Uani 1 1 d . . . . .
H18A H 0.744622 0.487234 0.133920 0.072 Uiso 1 1 calc R U . . .
H18B H 0.815203 0.486536 0.313950 0.072 Uiso 1 1 calc R U . . .
C19 C 0.7336(4) 0.4216(3) 0.3819(12) 0.0519(19) Uani 1 1 d . . . . .
C20 C 0.7632(4) 0.3692(3) 0.2549(12) 0.0456(16) Uani 1 1 d . . . . .
C21 C 0.8121(4) 0.3753(3) 0.0553(16) 0.0586(17) Uani 1 1 d . . . . .
H21 H 0.826544 0.413197 0.003666 0.070 Uiso 1 1 calc R U . . .
C22 C 0.8389(4) 0.3260(3) -0.0648(13) 0.070(2) Uani 1 1 d . . . . .
H22 H 0.872509 0.330365 -0.194442 0.084 Uiso 1 1 calc R U . . .
C23 C 0.8159(4) 0.2700(3) 0.0078(18) 0.072(2) Uani 1 1 d . . . . .
H23 H 0.833119 0.236635 -0.075909 0.086 Uiso 1 1 calc R U . . .
C24 C 0.7685(4) 0.2627(3) 0.1994(14) 0.062(2) Uani 1 1 d . . . . .
H24 H 0.753576 0.224513 0.246489 0.075 Uiso 1 1 calc R U . . .
C25 C 0.7425(4) 0.3115(3) 0.3244(12) 0.0469(17) Uani 1 1 d . . . . .

loop_
_atom_site_aniso_label
_atom_site_aniso_U_11
_atom_site_aniso_U_22
_atom_site_aniso_U_33
_atom_site_aniso_U_23
_atom_site_aniso_U_13
_atom_site_aniso_U_12
Br1 0.1014(7) 0.1152(7) 0.0893(6) -0.0114(7) -0.0300(6) 0.0335(5)
Br2 0.0969(6) 0.0603(4) 0.0670(4) -0.0016(5) 0.0160(6) 0.0111(4)
O1 0.118(4) 0.035(2) 0.079(3) 0.009(3) 0.035(4) 0.005(3)
O2 0.083(3) 0.034(2) 0.077(3) 0.014(3) -0.005(4) 0.003(2)
N1 0.072(5) 0.037(3) 0.072(4) 0.012(3) 0.001(4) -0.004(3)
N2 0.073(5) 0.059(4) 0.073(4) 0.008(4) -0.027(3) -0.025(4)
C1 0.049(4) 0.032(3) 0.054(4) -0.006(4) 0.008(4) 0.006(3)
C2 0.052(5) 0.040(4) 0.067(5) -0.007(4) 0.007(4) 0.000(4)
C3 0.067(6) 0.059(5) 0.062(5) -0.011(4) -0.005(4) 0.025(4)
C4 0.054(6) 0.061(5) 0.106(7) -0.030(5) -0.012(5) -0.002(4)
C5 0.063(5) 0.038(4) 0.093(5) -0.019(6) 0.008(6) -0.010(3)
C6 0.053(5) 0.027(3) 0.078(5) -0.006(3) 0.012(4) 0.001(3)
C7 0.045(4) 0.025(3) 0.060(4) 0.000(3) 0.005(3) 0.006(3)
C8 0.067(5) 0.040(4) 0.056(4) -0.001(4) 0.000(4) -0.004(4)
C9 0.056(5) 0.032(3) 0.057(4) 0.000(3) -0.001(3) -0.006(3)
C10 0.061(5) 0.027(3) 0.054(4) 0.002(3) -0.008(4) -0.011(3)
C11 0.087(7) 0.037(4) 0.062(5) -0.001(3) -0.007(4) -0.016(4)
C12 0.043(4) 0.030(3) 0.050(4) 0.007(3) -0.006(3) -0.009(3)
C13 0.057(5) 0.038(4) 0.061(4) 0.008(4) -0.009(4) -0.018(4)
C14 0.039(5) 0.058(5) 0.110(8) 0.027(5) -0.008(5) -0.005(4)
C15 0.047(5) 0.052(5) 0.092(6) 0.023(5) 0.010(4) 0.001(4)
C16 0.067(5) 0.038(4) 0.051(4) 0.016(3) 0.007(4) 0.000(4)
C17 0.047(5) 0.032(4) 0.055(4) 0.009(3) -0.004(3) 0.000(3)
C18 0.072(5) 0.037(4) 0.071(5) 0.000(4) 0.008(4) 0.004(4)
C19 0.057(5) 0.033(4) 0.066(5) 0.007(4) 0.003(4) 0.001(3)
C20 0.046(4) 0.034(4) 0.057(4) -0.004(3) -0.009(3) 0.004(3)
C21 0.060(4) 0.040(4) 0.076(5) -0.006(5) 0.002(5) 0.001(3)
C22 0.060(5) 0.068(5) 0.081(6) -0.011(5) 0.004(4) 0.008(4)
C23 0.072(6) 0.046(4) 0.097(6) -0.030(6) -0.010(6) 0.015(4)
C24 0.062(6) 0.039(4) 0.085(6) -0.008(4) -0.018(4) 0.011(4)
C25 0.044(4) 0.039(4) 0.058(4) 0.002(3) -0.009(3) 0.004(3)

loop_
_atom_type_symbol
_atom_type_description
_atom_type_scat_dispersion_real
_atom_type_scat_dispersion_imag
_atom_type_scat_source
C C 0.0033 0.0016 'International Tables Vol C Tables 4.2.6.8 and 6.1.1.4'
H H 0.0000 0.0000 'International Tables Vol C Tables 4.2.6.8 and 6.1.1.4'
Br Br -0.2901 2.4595 'International Tables Vol C Tables 4.2.6.8 and 6.1.1.4'
N N 0.0061 0.0033 'International Tables Vol C Tables 4.2.6.8 and 6.1.1.4'
O O 0.0106 0.0060 'International Tables Vol C Tables 4.2.6.8 and 6.1.1.4'

loop_
_geom_angle_atom_site_label_1
_geom_angle_atom_site_label_2
_geom_angle_atom_site_label_3
_geom_angle
_geom_angle_site_symmetry_1
_geom_angle_site_symmetry_3
_geom_angle_publ_flag
C25 O2 H2 109.5 . . ?
C6 N1 H1 125.0 . . ?
C8 N1 H1 125.0 . . ?
C8 N1 C6 109.9(6) . . ?
C11 N2 H2B 124.6 . . ?
C11 N2 C13 110.7(6) . . ?
C13 N2 H2B 124.6 . . ?
C2 C1 C6 119.4(6) . . ?
C2 C1 C7 133.3(6) . . ?
C6 C1 C7 107.3(6) . . ?
C1 C2 H2A 121.0 . . ?
C3 C2 C1 118.1(6) . . ?
C3 C2 H2A 121.0 . . ?
C2 C3 Br1 119.0(6) . . ?
C2 C3 C4 122.6(7) . . ?
C4 C3 Br1 118.5(7) . . ?
C3 C4 H4 120.2 . . ?
C5 C4 C3 119.5(7) . . ?
C5 C4 H4 120.2 . . ?
C4 C5 H5 120.2 . . ?
C4 C5 C6 119.7(7) . . ?
C6 C5 H5 120.2 . . ?
N1 C6 C1 106.6(6) . . ?
N1 C6 C5 132.7(7) . . ?
C5 C6 C1 120.8(7) . . ?
C1 C7 C9 124.8(6) . . ?
C8 C7 C1 106.6(6) . . ?
C8 C7 C9 128.6(6) . . ?
N1 C8 C7 109.6(6) . . ?
N1 C8 H8 125.2 . . ?
C7 C8 H8 125.2 . . ?
C7 C9 H9 106.8 . . ?
C7 C9 C18 109.3(5) . . ?
C10 C9 C7 111.8(5) . . ?
C10 C9 H9 106.8 . . ?
C10 C9 C18 114.9(5) . . ?
C18 C9 H9 106.8 . . ?
C11 C10 C9 128.4(7) . . ?
C11 C10 C12 106.4(7) . . ?
C12 C10 C9 125.2(6) . . ?
N2 C11 H11 125.7 . . ?
C10 C11 N2 108.6(7) . . ?
C10 C11 H11 125.7 . . ?
C13 C12 C10 109.3(6) . . ?
C17 C12 C10 133.0(6) . . ?
C17 C12 C13 117.8(6) . . ?
N2 C13 C12 105.0(7) . . ?
N2 C13 C14 131.9(7) . . ?
C14 C13 C12 123.0(7) . . ?
C13 C14 H14 121.2 . . ?
C15 C14 C13 117.7(7) . . ?
C15 C14 H14 121.2 . . ?
C14 C15 H15 119.6 . . ?
C14 C15 C16 120.9(7) . . ?
C16 C15 H15 119.6 . . ?
C15 C16 Br2 119.0(6) . . ?
C17 C16 Br2 119.3(6) . . ?
C17 C16 C15 121.7(7) . . ?
C12 C17 H17 120.6 . . ?
C16 C17 C12 118.9(6) . . ?
C16 C17 H17 120.6 . . ?
C9 C18 H18A 108.4 . . ?
C9 C18 H18B 108.4 . . ?
H18A C18 H18B 107.5 . . ?
C19 C18 C9 115.3(6) . . ?
C19 C18 H18A 108.4 . . ?
C19 C18 H18B 108.4 . . ?
O1 C19 C18 119.6(6) . . ?
O1 C19 C20 121.0(6) . . ?
C20 C19 C18 119.4(6) . . ?
C21 C20 C19 121.1(6) . . ?
C25 C20 C19 121.4(6) . . ?
C25 C20 C21 117.5(6) . . ?
C20 C21 H21 119.6 . . ?
C22 C21 C20 120.8(6) . . ?
C22 C21 H21 119.6 . . ?
C21 C22 H22 120.2 . . ?
C21 C22 C23 119.6(7) . . ?
C23 C22 H22 120.2 . . ?
C22 C23 H23 119.5 . . ?
C24 C23 C22 121.0(7) . . ?
C24 C23 H23 119.5 . . ?
C23 C24 H24 119.9 . . ?
C23 C24 C25 120.2(7) . . ?
C25 C24 H24 119.9 . . ?
O2 C25 C20 121.6(6) . . ?
O2 C25 C24 117.4(6) . . ?
C24 C25 C20 120.9(7) . . ?

loop_
_geom_bond_atom_site_label_1
_geom_bond_atom_site_label_2
_geom_bond_distance
_geom_bond_site_symmetry_2
_geom_bond_publ_flag
Br1 C3 1.904(7) . ?
Br2 C16 1.900(7) . ?
O1 C19 1.237(8) . ?
O2 H2 0.8200 . ?
O2 C25 1.364(8) . ?
N1 H1 0.8600 . ?
N1 C6 1.368(9) . ?
N1 C8 1.361(8) . ?
N2 H2B 0.8600 . ?
N2 C11 1.376(9) . ?
N2 C13 1.377(9) . ?
C1 C2 1.396(10) . ?
C1 C6 1.412(8) . ?
C1 C7 1.424(8) . ?
C2 H2A 0.9300 . ?
C2 C3 1.380(9) . ?
C3 C4 1.388(11) . ?
C4 H4 0.9300 . ?
C4 C5 1.369(13) . ?
C5 H5 0.9300 . ?
C5 C6 1.385(10) . ?
C7 C8 1.363(8) . ?
C7 C9 1.520(8) . ?
C8 H8 0.9300 . ?
C9 H9 0.9800 . ?
C9 C10 1.503(9) . ?
C9 C18 1.540(8) . ?
C10 C11 1.372(9) . ?
C10 C12 1.414(8) . ?
C11 H11 0.9300 . ?
C12 C13 1.408(9) . ?
C12 C17 1.391(8) . ?
C13 C14 1.378(10) . ?
C14 H14 0.9300 . ?
C14 C15 1.355(10) . ?
C15 H15 0.9300 . ?
C15 C16 1.391(9) . ?
C16 C17 1.372(9) . ?
C17 H17 0.9300 . ?
C18 H18A 0.9700 . ?
C18 H18B 0.9700 . ?
C18 C19 1.511(9) . ?
C19 C20 1.463(9) . ?
C20 C21 1.402(10) . ?
C20 C25 1.395(8) . ?
C21 H21 0.9300 . ?
C21 C22 1.373(9) . ?
C22 H22 0.9300 . ?
C22 C23 1.375(10) . ?
C23 H23 0.9300 . ?
C23 C24 1.354(11) . ?
C24 H24 0.9300 . ?
C24 C25 1.373(9) . ?

loop_
_geom_torsion_atom_site_label_1
_geom_torsion_atom_site_label_2
_geom_torsion_atom_site_label_3
_geom_torsion_atom_site_label_4
_geom_torsion
_geom_torsion_site_symmetry_1
_geom_torsion_site_symmetry_2
_geom_torsion_site_symmetry_3
_geom_torsion_site_symmetry_4
_geom_torsion_publ_flag
Br1 C3 C4 C5 -179.4(6) . . . . ?
Br2 C16 C17 C12 -179.2(4) . . . . ?
O1 C19 C20 C21 -179.2(7) . . . . ?
O1 C19 C20 C25 2.2(10) . . . . ?
N2 C13 C14 C15 -178.6(7) . . . . ?
C1 C2 C3 Br1 -180.0(5) . . . . ?
C1 C2 C3 C4 0.5(10) . . . . ?
C1 C7 C8 N1 0.7(7) . . . . ?
C1 C7 C9 C10 150.4(6) . . . . ?
C1 C7 C9 C18 -81.3(8) . . . . ?
C2 C1 C6 N1 179.5(6) . . . . ?
C2 C1 C6 C5 -0.3(10) . . . . ?
C2 C1 C7 C8 180.0(7) . . . . ?
C2 C1 C7 C9 -2.8(11) . . . . ?
C2 C3 C4 C5 0.2(12) . . . . ?
C3 C4 C5 C6 -0.9(13) . . . . ?
C4 C5 C6 N1 -178.8(8) . . . . ?
C4 C5 C6 C1 1.0(12) . . . . ?
C6 N1 C8 C7 -0.9(7) . . . . ?
C6 C1 C2 C3 -0.4(9) . . . . ?
C6 C1 C7 C8 -0.3(7) . . . . ?
C6 C1 C7 C9 176.9(6) . . . . ?
C7 C1 C2 C3 179.3(7) . . . . ?
C7 C1 C6 N1 -0.2(7) . . . . ?
C7 C1 C6 C5 179.9(6) . . . . ?
C7 C9 C10 C11 115.9(7) . . . . ?
C7 C9 C10 C12 -63.7(8) . . . . ?
C7 C9 C18 C19 157.9(6) . . . . ?
C8 N1 C6 C1 0.7(7) . . . . ?
C8 N1 C6 C5 -179.5(8) . . . . ?
C8 C7 C9 C10 -33.0(9) . . . . ?
C8 C7 C9 C18 95.4(8) . . . . ?
C9 C7 C8 N1 -176.4(6) . . . . ?
C9 C10 C11 N2 179.1(6) . . . . ?
C9 C10 C12 C13 -179.4(6) . . . . ?
C9 C10 C12 C17 0.5(10) . . . . ?
C9 C18 C19 O1 -5.8(10) . . . . ?
C9 C18 C19 C20 176.7(6) . . . . ?
C10 C9 C18 C19 -75.5(8) . . . . ?
C10 C12 C13 N2 -0.3(7) . . . . ?
C10 C12 C13 C14 -179.5(6) . . . . ?
C10 C12 C17 C16 178.9(6) . . . . ?
C11 N2 C13 C12 -0.5(7) . . . . ?
C11 N2 C13 C14 178.5(7) . . . . ?
C11 C10 C12 C13 1.0(7) . . . . ?
C11 C10 C12 C17 -179.1(6) . . . . ?
C12 C10 C11 N2 -1.3(7) . . . . ?
C12 C13 C14 C15 0.2(10) . . . . ?
C13 N2 C11 C10 1.2(8) . . . . ?
C13 C12 C17 C16 -1.2(8) . . . . ?
C13 C14 C15 C16 -0.5(10) . . . . ?
C14 C15 C16 Br2 -179.9(5) . . . . ?
C14 C15 C16 C17 0.0(10) . . . . ?
C15 C16 C17 C12 0.9(9) . . . . ?
C17 C12 C13 N2 179.7(5) . . . . ?
C17 C12 C13 C14 0.6(9) . . . . ?
C18 C9 C10 C11 -9.4(9) . . . . ?
C18 C9 C10 C12 171.1(6) . . . . ?
C18 C19 C20 C21 -1.7(10) . . . . ?
C18 C19 C20 C25 179.7(6) . . . . ?
C19 C20 C21 C22 -179.2(6) . . . . ?
C19 C20 C25 O2 -2.1(9) . . . . ?
C19 C20 C25 C24 177.9(6) . . . . ?
C20 C21 C22 C23 1.7(12) . . . . ?
C21 C20 C25 O2 179.3(6) . . . . ?
C21 C20 C25 C24 -0.8(10) . . . . ?
C21 C22 C23 C24 -1.5(12) . . . . ?
C22 C23 C24 C25 0.2(12) . . . . ?
C23 C24 C25 O2 -179.0(7) . . . . ?
C23 C24 C25 C20 1.0(11) . . . . ?
C25 C20 C21 C22 -0.6(10) . . . . ?
